data_4038560
loop_
_publ_author_name
'Honnanayakanavar, Jyoti M.'
'Harish, Battu'
'Nanubolu, Jagadeesh Babu'
'Suresh, Surisetti'

_publ_section_title
;
 Tandem Copper-Catalyzed Regioselective <i>N</i>-Arylation-Aza-Michael
 Addition: Synthesis of Tetracyclic
 5<i>H</i>-Benzothiazolo[3,2-<i>a</i>]quinazoline Derivatives.
;
_journal_name_full 'The Journal of organic chemistry'
_journal_paper_doi 10.1021/acs.joc.0c00275
_journal_year 2020
_chemical_formula_moiety 'C17 H15 N3 O2 S'
_chemical_formula_sum 'C17 H15 N3 O2 S'
_chemical_formula_weight 325.38
_space_group_crystal_system monoclinic
_space_group_IT_number 15
_space_group_name_Hall '-C 2yc'
_space_group_name_H-M_alt 'C 1 2/c 1'
_atom_sites_solution_hydrogens geom
_audit_creation_method SHELXL-2018/3
_cell_angle_alpha 90
_cell_angle_beta 104.478(6)
_cell_angle_gamma 90
_cell_formula_units_Z 8
_cell_length_a 36.176(5)
_cell_length_b 5.6425(8)
_cell_length_c 15.396(2)
_cell_measurement_reflns_used 1743
_cell_measurement_temperature 293(2)
_cell_measurement_theta_max 21.113
_cell_measurement_theta_min 3.115
_cell_volume 3042.9(7)
_computing_cell_refinement '<i>SAINT</i> (Bruker, 2016)'
_computing_data_collection '<i>APEX3</i> (Bruker, 2016)'
_computing_data_reduction 'Bruker SAINT'
_computing_structure_refinement 'SHELXL-2018/3 (Sheldrick, 2018)'
_computing_structure_solution 'SHELXT 2014/5 (Sheldrick, 2014)'
_diffrn_ambient_temperature 293(2)
_diffrn_measured_fraction_theta_full 0.997
_diffrn_measured_fraction_theta_max 0.997
_diffrn_measurement_device_type 'Bruker D8 QUEST PHOTON-100'
_diffrn_measurement_method '\w and \f'
_diffrn_radiation_type MoK\a
_diffrn_radiation_wavelength 0.71073
_diffrn_reflns_av_R_equivalents 0.1145
_diffrn_reflns_av_unetI/netI 0.1388
_diffrn_reflns_Laue_measured_fraction_full 0.997
_diffrn_reflns_Laue_measured_fraction_max 0.997
_diffrn_reflns_limit_h_max 42
_diffrn_reflns_limit_h_min -42
_diffrn_reflns_limit_k_max 6
_diffrn_reflns_limit_k_min -6
_diffrn_reflns_limit_l_max 17
_diffrn_reflns_limit_l_min -18
_diffrn_reflns_number 9395
_diffrn_reflns_point_group_measured_fraction_full 0.997
_diffrn_reflns_point_group_measured_fraction_max 0.997
_diffrn_reflns_theta_full 24.999
_diffrn_reflns_theta_max 24.999
_diffrn_reflns_theta_min 2.689
_exptl_absorpt_coefficient_mu 0.226
_exptl_absorpt_correction_T_max 0.7454
_exptl_absorpt_correction_T_min 0.6016
_exptl_absorpt_correction_type multi-scan
_exptl_absorpt_process_details 'SADABS 2014/5'
_exptl_crystal_density_diffrn 1.420
_exptl_crystal_description plate
_exptl_crystal_F_000 1360
_exptl_crystal_size_max 0.360
_exptl_crystal_size_mid 0.320
_exptl_crystal_size_min 0.100
_refine_diff_density_max 0.209
_refine_diff_density_min -0.296
_refine_diff_density_rms 0.063
_refine_ls_extinction_method none
_refine_ls_goodness_of_fit_ref 0.960
_refine_ls_hydrogen_treatment constr
_refine_ls_matrix_type full
_refine_ls_number_parameters 209
_refine_ls_number_reflns 2681
_refine_ls_number_restraints 0
_refine_ls_restrained_S_all 0.960
_refine_ls_R_factor_all 0.1546
_refine_ls_R_factor_gt 0.0652
_refine_ls_shift/su_max 0.000
_refine_ls_shift/su_mean 0.000
_refine_ls_structure_factor_coef Fsqd
_refine_ls_weighting_details 'w=1/[\s^2^(Fo^2^)+(0.1000P)^2^] where P=(Fo^2^+2Fc^2^)/3'
_refine_ls_weighting_scheme calc
_refine_ls_wR_factor_gt 0.1481
_refine_ls_wR_factor_ref 0.1902
_reflns_Friedel_coverage 0.000
_reflns_number_gt 1437
_reflns_number_total 2681
_reflns_threshold_expression 'I > 2\s(I)'
_cod_data_source_file jo0c00275_si_005.cif
_cod_data_source_block KA714_0m
_cod_original_sg_symbol_H-M 'C 2/c'
_cod_database_code 4038560
_shelx_shelxl_version_number 2018/3
_shelx_space_group_comment
;
The symmetry employed for this shelxl refinement is uniquely defined
by the following loop, which should always be used as a source of
symmetry information in preference to the above space-group names.
They are only intended as comments.
;
_shelx_estimated_absorpt_t_min 0.923
_shelx_estimated_absorpt_t_max 0.978

loop_
_space_group_symop_operation_xyz
'x, y, z'
'-x, y, -z+1/2'
'x+1/2, y+1/2, z'
'-x+1/2, y+1/2, -z+1/2'
'-x, -y, -z'
'x, -y, z-1/2'
'-x+1/2, -y+1/2, -z'
'x+1/2, -y+1/2, z-1/2'

loop_
_atom_site_label
_atom_site_type_symbol
_atom_site_fract_x
_atom_site_fract_y
_atom_site_fract_z
_atom_site_U_iso_or_equiv
_atom_site_adp_type
_atom_site_occupancy
_atom_site_site_symmetry_order
_atom_site_calc_flag
_atom_site_refinement_flags_posn
_atom_site_refinement_flags_adp
_atom_site_refinement_flags_occupancy
_atom_site_disorder_assembly
_atom_site_disorder_group
C1 C 0.39089(12) 0.9522(7) 0.2984(3) 0.0389(11) Uani 1 1 d . . . . .
C2 C 0.40189(13) 1.1516(7) 0.2596(3) 0.0432(12) Uani 1 1 d . . . . .
H2 H 0.385222 1.224203 0.211064 0.052 Uiso 1 1 calc R U . . .
C3 C 0.43795(15) 1.2412(8) 0.2940(3) 0.0495(13) Uani 1 1 d . . . . .
H3 H 0.445828 1.375393 0.268410 0.059 Uiso 1 1 calc R U . . .
C4 C 0.46255(14) 1.1326(8) 0.3663(3) 0.0500(13) Uani 1 1 d . . . . .
H4 H 0.487061 1.192848 0.387940 0.060 Uiso 1 1 calc R U . . .
C5 C 0.45136(12) 0.9350(7) 0.4075(3) 0.0435(12) Uani 1 1 d . . . . .
H5 H 0.468037 0.864413 0.456529 0.052 Uiso 1 1 calc R U . . .
C6 C 0.41511(12) 0.8458(7) 0.3742(3) 0.0358(11) Uani 1 1 d . . . . .
C7 C 0.36004(12) 0.6036(7) 0.3544(3) 0.0370(11) Uani 1 1 d . . . . .
C8 C 0.34882(12) 0.2822(7) 0.4419(3) 0.0412(11) Uani 1 1 d . . . . .
H8 H 0.347827 0.121603 0.417248 0.049 Uiso 1 1 calc R U . . .
C9 C 0.41225(12) 0.5029(7) 0.4797(3) 0.0360(10) Uani 1 1 d . . . . .
C10 C 0.38921(12) 0.3186(7) 0.4967(3) 0.0367(11) Uani 1 1 d . . . . .
C11 C 0.40549(14) 0.1696(8) 0.5667(3) 0.0495(12) Uani 1 1 d . . . . .
H11 H 0.391486 0.042941 0.580310 0.059 Uiso 1 1 calc R U . . .
C12 C 0.44232(14) 0.2064(8) 0.6167(3) 0.0543(13) Uani 1 1 d . . . . .
H12 H 0.453529 0.105269 0.663557 0.065 Uiso 1 1 calc R U . . .
C13 C 0.46186(13) 0.3951(8) 0.5954(3) 0.0515(13) Uani 1 1 d . . . . .
H13 H 0.486576 0.421814 0.629762 0.062 Uiso 1 1 calc R U . . .
C14 C 0.31931(13) 0.2898(7) 0.4969(3) 0.0450(12) Uani 1 1 d . . . . .
H14A H 0.294438 0.256221 0.457453 0.054 Uiso 1 1 calc R U . . .
H14B H 0.325033 0.164472 0.541376 0.054 Uiso 1 1 calc R U . . .
C15 C 0.31699(12) 0.5201(7) 0.5441(3) 0.0379(11) Uani 1 1 d . . . . .
C16 C 0.28084(14) 0.7229(8) 0.6308(3) 0.0599(14) Uani 1 1 d . . . . .
H16A H 0.280485 0.867007 0.596265 0.072 Uiso 1 1 calc R U . . .
H16B H 0.301385 0.734327 0.684931 0.072 Uiso 1 1 calc R U . . .
C17 C 0.24408(16) 0.6910(11) 0.6538(4) 0.0838(18) Uani 1 1 d . . . . .
H17A H 0.223975 0.681057 0.599826 0.126 Uiso 1 1 calc R U . . .
H17B H 0.239518 0.823483 0.688911 0.126 Uiso 1 1 calc R U . . .
H17C H 0.244752 0.547788 0.687845 0.126 Uiso 1 1 calc R U . . .
N1 N 0.39698(9) 0.6531(5) 0.4063(2) 0.0363(9) Uani 1 1 d . . . . .
N2 N 0.33712(10) 0.4418(6) 0.3650(2) 0.0428(10) Uani 1 1 d . . . . .
N3 N 0.44732(10) 0.5453(6) 0.5274(2) 0.0445(10) Uani 1 1 d . . . . .
O1 O 0.33898(9) 0.6825(5) 0.5522(2) 0.0520(9) Uani 1 1 d . . . . .
O2 O 0.28647(8) 0.5181(5) 0.5784(2) 0.0523(9) Uani 1 1 d . . . . .
S1 S 0.34702(3) 0.8054(2) 0.26476(8) 0.0494(4) Uani 1 1 d . . . . .

loop_
_atom_site_aniso_label
_atom_site_aniso_U_11
_atom_site_aniso_U_22
_atom_site_aniso_U_33
_atom_site_aniso_U_23
_atom_site_aniso_U_13
_atom_site_aniso_U_12
C1 0.046(3) 0.038(3) 0.034(2) -0.004(2) 0.013(2) 0.005(2)
C2 0.058(3) 0.041(3) 0.032(3) 0.008(2) 0.014(2) 0.015(2)
C3 0.066(4) 0.039(3) 0.046(3) 0.003(2) 0.021(3) -0.001(3)
C4 0.053(3) 0.045(3) 0.050(3) 0.003(2) 0.009(3) -0.004(2)
C5 0.045(3) 0.040(3) 0.043(3) 0.005(2) 0.006(2) 0.003(2)
C6 0.045(3) 0.033(2) 0.032(2) 0.0000(19) 0.014(2) 0.005(2)
C7 0.035(3) 0.040(2) 0.036(3) -0.008(2) 0.008(2) 0.005(2)
C8 0.046(3) 0.031(2) 0.045(3) -0.009(2) 0.009(2) -0.003(2)
C9 0.040(3) 0.032(2) 0.035(2) -0.001(2) 0.008(2) 0.007(2)
C10 0.046(3) 0.029(2) 0.037(2) -0.005(2) 0.014(2) 0.001(2)
C11 0.061(3) 0.041(3) 0.050(3) 0.006(2) 0.021(3) -0.003(2)
C12 0.058(3) 0.052(3) 0.050(3) 0.017(2) 0.008(3) -0.001(3)
C13 0.048(3) 0.054(3) 0.049(3) 0.007(2) 0.005(2) 0.001(3)
C14 0.048(3) 0.033(2) 0.058(3) -0.010(2) 0.019(2) -0.007(2)
C15 0.038(3) 0.036(2) 0.038(3) 0.001(2) 0.007(2) -0.002(2)
C16 0.060(4) 0.056(3) 0.067(4) -0.026(3) 0.023(3) -0.002(3)
C17 0.075(4) 0.099(4) 0.084(4) -0.010(3) 0.033(4) 0.026(3)
N1 0.038(2) 0.0331(19) 0.036(2) 0.0035(16) 0.0068(17) 0.0006(17)
N2 0.043(2) 0.047(2) 0.039(2) -0.0085(18) 0.0115(18) -0.0040(19)
N3 0.041(2) 0.041(2) 0.048(2) 0.0105(18) 0.0036(19) 0.0001(18)
O1 0.052(2) 0.0360(17) 0.070(2) -0.0175(16) 0.0204(17) -0.0122(16)
O2 0.049(2) 0.0493(19) 0.067(2) -0.0154(16) 0.0298(18) -0.0063(15)
S1 0.0482(8) 0.0567(8) 0.0384(7) 0.0017(6) 0.0016(6) 0.0040(6)

loop_
_atom_type_symbol
_atom_type_description
_atom_type_scat_dispersion_real
_atom_type_scat_dispersion_imag
_atom_type_scat_source
C C 0.0033 0.0016 'International Tables Vol C Tables 4.2.6.8 and 6.1.1.4'
H H 0.0000 0.0000 'International Tables Vol C Tables 4.2.6.8 and 6.1.1.4'
N N 0.0061 0.0033 'International Tables Vol C Tables 4.2.6.8 and 6.1.1.4'
O O 0.0106 0.0060 'International Tables Vol C Tables 4.2.6.8 and 6.1.1.4'
S S 0.1246 0.1234 'International Tables Vol C Tables 4.2.6.8 and 6.1.1.4'

loop_
_geom_angle_atom_site_label_1
_geom_angle_atom_site_label_2
_geom_angle_atom_site_label_3
_geom_angle
_geom_angle_site_symmetry_1
_geom_angle_site_symmetry_3
_geom_angle_publ_flag
C2 C1 C6 121.4(4) . . ?
C2 C1 S1 126.6(3) . . ?
C6 C1 S1 112.0(3) . . ?
C3 C2 C1 118.8(4) . . ?
C3 C2 H2 120.6 . . ?
C1 C2 H2 120.6 . . ?
C2 C3 C4 120.3(4) . . ?
C2 C3 H3 119.9 . . ?
C4 C3 H3 119.9 . . ?
C3 C4 C5 121.3(4) . . ?
C3 C4 H4 119.3 . . ?
C5 C4 H4 119.3 . . ?
C6 C5 C4 118.8(4) . . ?
C6 C5 H5 120.6 . . ?
C4 C5 H5 120.6 . . ?
C5 C6 C1 119.3(4) . . ?
C5 C6 N1 129.0(4) . . ?
C1 C6 N1 111.7(4) . . ?
N2 C7 N1 129.0(4) . . ?
N2 C7 S1 120.7(3) . . ?
N1 C7 S1 110.4(3) . . ?
N2 C8 C10 114.4(4) . . ?
N2 C8 C14 109.4(3) . . ?
C10 C8 C14 113.8(4) . . ?
N2 C8 H8 106.2 . . ?
C10 C8 H8 106.2 . . ?
C14 C8 H8 106.2 . . ?
N3 C9 C10 124.5(4) . . ?
N3 C9 N1 117.8(4) . . ?
C10 C9 N1 117.7(4) . . ?
C11 C10 C9 116.2(4) . . ?
C11 C10 C8 121.3(4) . . ?
C9 C10 C8 122.5(4) . . ?
C12 C11 C10 120.7(4) . . ?
C12 C11 H11 119.7 . . ?
C10 C11 H11 119.7 . . ?
C13 C12 C11 118.1(4) . . ?
C13 C12 H12 120.9 . . ?
C11 C12 H12 120.9 . . ?
N3 C13 C12 123.6(4) . . ?
N3 C13 H13 118.2 . . ?
C12 C13 H13 118.2 . . ?
C15 C14 C8 115.2(4) . . ?
C15 C14 H14A 108.5 . . ?
C8 C14 H14A 108.5 . . ?
C15 C14 H14B 108.5 . . ?
C8 C14 H14B 108.5 . . ?
H14A C14 H14B 107.5 . . ?
O1 C15 O2 123.9(4) . . ?
O1 C15 C14 126.5(4) . . ?
O2 C15 C14 109.6(4) . . ?
O2 C16 C17 107.3(4) . . ?
O2 C16 H16A 110.3 . . ?
C17 C16 H16A 110.3 . . ?
O2 C16 H16B 110.3 . . ?
C17 C16 H16B 110.3 . . ?
H16A C16 H16B 108.5 . . ?
C16 C17 H17A 109.5 . . ?
C16 C17 H17B 109.5 . . ?
H17A C17 H17B 109.5 . . ?
C16 C17 H17C 109.5 . . ?
H17A C17 H17C 109.5 . . ?
H17B C17 H17C 109.5 . . ?
C7 N1 C9 117.6(3) . . ?
C7 N1 C6 114.3(3) . . ?
C9 N1 C6 128.0(3) . . ?
C7 N2 C8 118.6(3) . . ?
C9 N3 C13 116.9(4) . . ?
C15 O2 C16 117.2(3) . . ?
C1 S1 C7 91.7(2) . . ?

loop_
_geom_bond_atom_site_label_1
_geom_bond_atom_site_label_2
_geom_bond_distance
_geom_bond_site_symmetry_2
_geom_bond_publ_flag
C1 C2 1.378(6) . ?
C1 C6 1.406(5) . ?
C1 S1 1.750(4) . ?
C2 C3 1.376(6) . ?
C2 H2 0.9300 . ?
C3 C4 1.383(6) . ?
C3 H3 0.9300 . ?
C4 C5 1.392(6) . ?
C4 H4 0.9300 . ?
C5 C6 1.378(6) . ?
C5 H5 0.9300 . ?
C6 N1 1.421(5) . ?
C7 N2 1.271(5) . ?
C7 N1 1.403(5) . ?
C7 S1 1.760(4) . ?
C8 N2 1.464(5) . ?
C8 C10 1.507(6) . ?
C8 C14 1.520(6) . ?
C8 H8 0.9800 . ?
C9 N3 1.319(5) . ?
C9 C10 1.398(6) . ?
C9 N1 1.410(5) . ?
C10 C11 1.377(6) . ?
C11 C12 1.378(6) . ?
C11 H11 0.9300 . ?
C12 C13 1.362(6) . ?
C12 H12 0.9300 . ?
C13 N3 1.348(5) . ?
C13 H13 0.9300 . ?
C14 C15 1.502(5) . ?
C14 H14A 0.9700 . ?
C14 H14B 0.9700 . ?
C15 O1 1.199(4) . ?
C15 O2 1.337(5) . ?
C16 O2 1.453(5) . ?
C16 C17 1.470(7) . ?
C16 H16A 0.9700 . ?
C16 H16B 0.9700 . ?
C17 H17A 0.9600 . ?
C17 H17B 0.9600 . ?
C17 H17C 0.9600 . ?

loop_
_geom_torsion_atom_site_label_1
_geom_torsion_atom_site_label_2
_geom_torsion_atom_site_label_3
_geom_torsion_atom_site_label_4
_geom_torsion
_geom_torsion_site_symmetry_1
_geom_torsion_site_symmetry_2
_geom_torsion_site_symmetry_3
_geom_torsion_site_symmetry_4
_geom_torsion_publ_flag
C6 C1 C2 C3 2.7(6) . . . . ?
S1 C1 C2 C3 -178.7(3) . . . . ?
C1 C2 C3 C4 -0.2(7) . . . . ?
C2 C3 C4 C5 -1.5(7) . . . . ?
C3 C4 C5 C6 0.7(7) . . . . ?
C4 C5 C6 C1 1.7(6) . . . . ?
C4 C5 C6 N1 -177.7(4) . . . . ?
C2 C1 C6 C5 -3.5(6) . . . . ?
S1 C1 C6 C5 177.7(3) . . . . ?
C2 C1 C6 N1 176.0(4) . . . . ?
S1 C1 C6 N1 -2.8(4) . . . . ?
N3 C9 C10 C11 -2.1(6) . . . . ?
N1 C9 C10 C11 177.5(4) . . . . ?
N3 C9 C10 C8 178.0(4) . . . . ?
N1 C9 C10 C8 -2.3(6) . . . . ?
N2 C8 C10 C11 -174.5(4) . . . . ?
C14 C8 C10 C11 58.8(5) . . . . ?
N2 C8 C10 C9 5.4(6) . . . . ?
C14 C8 C10 C9 -121.3(4) . . . . ?
C9 C10 C11 C12 0.8(6) . . . . ?
C8 C10 C11 C12 -179.4(4) . . . . ?
C10 C11 C12 C13 0.7(7) . . . . ?
C11 C12 C13 N3 -1.1(8) . . . . ?
N2 C8 C14 C15 -67.9(4) . . . . ?
C10 C8 C14 C15 61.4(5) . . . . ?
C8 C14 C15 O1 -10.5(6) . . . . ?
C8 C14 C15 O2 170.5(3) . . . . ?
N2 C7 N1 C9 1.8(6) . . . . ?
S1 C7 N1 C9 -178.3(3) . . . . ?
N2 C7 N1 C6 178.7(4) . . . . ?
S1 C7 N1 C6 -1.3(4) . . . . ?
N3 C9 N1 C7 178.4(3) . . . . ?
C10 C9 N1 C7 -1.3(5) . . . . ?
N3 C9 N1 C6 1.9(6) . . . . ?
C10 C9 N1 C6 -177.8(4) . . . . ?
C5 C6 N1 C7 -177.9(4) . . . . ?
C1 C6 N1 C7 2.6(5) . . . . ?
C5 C6 N1 C9 -1.4(7) . . . . ?
C1 C6 N1 C9 179.2(4) . . . . ?
N1 C7 N2 C8 1.6(7) . . . . ?
S1 C7 N2 C8 -178.3(3) . . . . ?
C10 C8 N2 C7 -4.9(5) . . . . ?
C14 C8 N2 C7 124.1(4) . . . . ?
C10 C9 N3 C13 1.8(6) . . . . ?
N1 C9 N3 C13 -177.9(4) . . . . ?
C12 C13 N3 C9 -0.2(7) . . . . ?
O1 C15 O2 C16 -2.2(6) . . . . ?
C14 C15 O2 C16 176.8(3) . . . . ?
C17 C16 O2 C15 174.8(4) . . . . ?
C2 C1 S1 C7 -177.0(4) . . . . ?
C6 C1 S1 C7 1.7(3) . . . . ?
N2 C7 S1 C1 179.7(4) . . . . ?
N1 C7 S1 C1 -0.2(3) . . . . ?
